data_2008540
loop_
_publ_author_name
'Chippindale, Ann M.'
'Cowley, Andrew R.'
'Chen, Jiesheng'
'Gao, Qiuming'
'Xu, Ruren'

_publ_section_title
;
 A new modification of NaCoPO~4~ with the zeolite ABW structure
;
_journal_issue 6
_journal_name_full 'Acta Crystallographica Section C'
_journal_page_first 845
_journal_page_last 847
_journal_paper_doi 10.1107/S010827019900414X
_journal_volume 55
_journal_year 1999
_chemical_formula_iupac 'Na1 Co1 P1 O4'
_chemical_formula_moiety 'Co1 Na1 O4 P1'
_chemical_formula_sum 'Co Na O4 P'
_chemical_formula_weight 176.89
_chemical_name_systematic
;
sodium cobalt(II) phosphate
;
_space_group_IT_number 14
_symmetry_cell_setting monoclinic
_symmetry_space_group_name_Hall '-P 2yn'
_symmetry_space_group_name_H-M 'P 1 21/n 1'
_cell_angle_alpha 90
_cell_angle_beta 90.210(4)
_cell_angle_gamma 90
_cell_formula_units_Z 4
_cell_length_a 5.2210(10)
_cell_length_b 9.9830(10)
_cell_length_c 7.3880(10)
_cell_measurement_reflns_used 3378
_cell_measurement_temperature 150
_cell_measurement_theta_max 26.5
_cell_measurement_theta_min 3.43
_cell_volume 385.07(10)
_computing_cell_refinement 'DENZO (Otwinowski & Minor, 1996)'
_computing_data_collection 'XPRESS (MacScience, 1989) in DIP2000 software'
_computing_data_reduction DENZO
_computing_molecular_graphics 'ATOMS for Windows (Dowty, 1997)'
_computing_publication_material CRYSTALS
_computing_structure_refinement 'CRYSTALS (Watkin et al., 1996)'
_computing_structure_solution 'SIR92 (Altomare et al., 1994)'
_diffrn_ambient_temperature 150
_diffrn_measured_fraction_theta_max 0.942
_diffrn_measurement_device 'Enraf-Nonius DIP2000'
_diffrn_measurement_method \w
_diffrn_radiation_monochromator graphite
_diffrn_radiation_type MoK\a
_diffrn_radiation_wavelength 0.71069
_diffrn_reflns_av_R_equivalents 0.025
_diffrn_reflns_limit_h_max 6
_diffrn_reflns_limit_h_min 0
_diffrn_reflns_limit_k_max 12
_diffrn_reflns_limit_k_min 0
_diffrn_reflns_limit_l_max 9
_diffrn_reflns_limit_l_min -9
_diffrn_reflns_number 793
_diffrn_reflns_theta_max 26.50
_diffrn_reflns_theta_min 3.43
_diffrn_standards_decay_% 0
_diffrn_standards_interval_time 0
_diffrn_standards_number 0
_exptl_absorpt_coefficient_mu 4.83
_exptl_absorpt_correction_T_max 0.484
_exptl_absorpt_correction_T_min 0.326
_exptl_absorpt_correction_type multi-scan
_exptl_absorpt_process_details '(Otwinowski & Minor, 1996)'
_exptl_crystal_colour 'dark blue'
_exptl_crystal_density_diffrn 3.05
_exptl_crystal_density_method 'not measured'
_exptl_crystal_description block
_exptl_crystal_F_000 341.75
_exptl_crystal_size_max 0.40
_exptl_crystal_size_mid 0.20
_exptl_crystal_size_min 0.15
_refine_diff_density_max 0.44
_refine_diff_density_min -0.29
_refine_ls_extinction_coef 59(4)
_refine_ls_extinction_method '(Larson, 1967)'
_refine_ls_goodness_of_fit_obs 1.0847
_refine_ls_hydrogen_treatment none
_refine_ls_matrix_type full
_refine_ls_number_parameters 65
_refine_ls_number_reflns 683
_refine_ls_R_factor_obs .0182
_refine_ls_shift/su_max <0.001
_refine_ls_structure_factor_coef F
_refine_ls_weighting_details
;
Chebychev polynomial (Carruthers & Watkin, 1979) with three parameters
(2.31, -0.837, 1.90)
;
_refine_ls_weighting_scheme calc
_refine_ls_wR_factor_obs .0200
_reflns_number_observed 683
_reflns_number_total 752
_reflns_observed_criterion I>3\s(I)
_cod_data_source_file br1238.cif
_cod_data_source_block br1238
_cod_depositor_comments
;
The following automatic conversions were performed:

'_chemical_melting_point' value 'not measured' was changed to '?' -
the value is undefined or not given.

Automatic conversion script
Id: cif_fix_values 1715 2011-07-08 13:25:40Z adriana 
;
_cod_original_cell_volume 385.07
_cod_original_sg_symbol_H-M 'P 21/n'
_cod_original_formula_sum 'Co1 Na1 O4 P1'
_cod_database_code 2008540

loop_
_symmetry_equiv_pos_as_xyz
x,y,z
-x,-y,-z
-x+1/2,y+1/2,-z+1/2
x+1/2,-y+1/2,z+1/2

loop_
_atom_site_aniso_label
_atom_site_aniso_U_11
_atom_site_aniso_U_22
_atom_site_aniso_U_33
_atom_site_aniso_U_12
_atom_site_aniso_U_13
_atom_site_aniso_U_23
Na1 .0095(4) .0090(3) .0046(3) .0010(2) .0007(2) .00080(19)
Co1 .0051(2) .00298(16) .00226(15) -.00026(6) .00001(9) .00019(6)
P1 .0040(2) .0021(2) .0013(2) -.000620(10) .00014(13) -.00030(10)
O1 .0068(6) .0134(5) .0046(5) -.0012(4) .0004(3) .0013(4)
O2 .0163(6) .0035(5) .0037(5) -.0019(4) -.0006(4) -.0006(3)
O3 .0100(6) .0053(5) .0035(4) -.0018(4) .0022(4) -.0022(3)
O4 .0074(7) .0074(5) .0060(5) -.0003(3) -.0019(4) .0019(3)

loop_
_atom_site_label
_atom_site_fract_x
_atom_site_fract_y
_atom_site_fract_z
_atom_site_U_iso_or_equiv
_atom_site_thermal_displace_type
_atom_site_occupancy
Na1 .21602(11) .38243(7) .01491(7) .0077 Uani 1.0000
Co1 .20259(4) .330358(18) .50677(2) .0034 Uani 1.0000
P1 .69868(7) .40172(3) .27901(4) .0025 Uani 1.0000
O1 .4126(2) .37059(12) .29603(13) .0082 Uani 1.0000
O2 .7506(2) .55224(11) .28597(13) .0079 Uani 1.0000
O3 .7830(2) .35660(10) .08752(14) .0062 Uani 1.0000
O4 .8450(2) .32740(10) .42783(14) .0069 Uani 1.0000

loop_
_atom_type_symbol
_atom_type_scat_dispersion_real
_atom_type_scat_dispersion_imag
_atom_type_scat_source
'Na  ' 0.0300 0.0250 International_Tables_Vol_IV_Table_2.2B
'Co  ' 0.2990 0.9730 International_Tables_Vol_IV_Table_2.2B
'P   ' 0.0900 0.0950 International_Tables_Vol_IV_Table_2.2B
'O   ' 0.0080 0.0060 International_Tables_Vol_IV_Table_2.2B

loop_
_geom_angle_atom_site_label_1
_geom_angle_atom_site_label_2
_geom_angle_atom_site_label_3
_geom_angle_site_symmetry_1
_geom_angle_site_symmetry_3
_geom_angle
_geom_angle_publ_flag
O1 Na1 O2 . 2_665 146.88(5) yes
O1 Na1 O3 . 1_455 102.36(4) yes
O2 Na1 O3 2_665 1_455 109.04(5) yes
O1 Na1 O3 . 2_665 107.33(4) yes
O2 Na1 O3 2_665 2_665 57.55(4) yes
O3 Na1 O3 1_455 2_665 99.94(4) yes
O1 Na1 O4 . 4_454 94.32(4) yes
O2 Na1 O4 2_665 4_454 87.98(4) yes
O3 Na1 O4 1_455 4_454 104.39(4) yes
O3 Na1 O4 2_665 4_454 142.95(4) yes
O1 Co1 O2 . 2_666 115.83(5) yes
O1 Co1 O3 . 4_455 108.17(5) yes
O2 Co1 O3 2_666 4_455 107.55(4) yes
O1 Co1 O4 . 1_455 107.72(4) yes
O2 Co1 O4 2_666 1_455 111.21(5) yes
O3 Co1 O4 4_455 1_455 105.88(4) yes
O1 P1 O2 . . 111.70(7) yes
O1 P1 O3 . . 107.24(6) yes
O2 P1 O3 . . 105.41(6) yes
O1 P1 O4 . . 109.10(6) yes
O2 P1 O4 . . 111.43(6) yes
O3 P1 O4 . . 111.86(6) yes
Na1 O1 Co1 . . 118.56(5) no
Na1 O1 P1 . . 110.19(6) no
Co1 O1 P1 . . 131.23(6) yes
Na1 O2 Co1 2_665 2_666 125.10(5) no
Na1 O2 P1 2_665 . 104.94(5) no
Co1 O2 P1 2_666 . 129.91(6) yes
Na1 O3 Na1 1_655 2_665 80.06(4) no
Na1 O3 Co1 1_655 4_554 103.67(5) no
Na1 O3 Co1 2_665 4_554 144.30(5) no
Na1 O3 P1 1_655 . 117.07(6) no
Na1 O3 P1 2_665 . 88.63(5) no
Co1 O3 P1 4_554 . 118.86(6) yes
Na1 O4 Co1 4_555 1_655 102.21(5) no
Na1 O4 P1 4_555 . 119.93(6) no
Co1 O4 P1 1_655 . 132.95(7) yes

loop_
_geom_bond_atom_site_label_1
_geom_bond_atom_site_label_2
_geom_bond_site_symmetry_1
_geom_bond_site_symmetry_2
_geom_bond_distance
_geom_bond_publ_flag
Na1 O1 . . 2.3163(11) yes
Na1 O2 . 2_665 2.3237(11) yes
Na1 O3 . 1_455 2.3396(13) yes
Na1 O3 . 2_665 2.7133(13) yes
Na1 O4 . 4_454 2.2927(11) yes
Co1 O1 . . 1.9494(11) yes
Co1 O2 . 2_666 1.9430(10) yes
Co1 O3 . 4_455 2.0031(10) yes
Co1 O4 . 1_455 1.9544(11) yes
P1 O1 . . 1.5313(12) yes
P1 O2 . . 1.5278(11) yes
P1 O3 . . 1.5502(10) yes
P1 O4 . . 1.5287(11) yes
